data_2234772
loop_
_publ_author_name
'Karthikeyan, S.'
'Sethusankar, K.'
'Devaraj, Anthonisamy'
'Bakthadoss, Manickam'

_publ_section_title
;
 (<i>E</i>)-Methyl 2-benzyl-3-<i>o</i>-tolylacrylate
;
_journal_coeditor_code RK2348
_journal_issue 5
_journal_name_full 'Acta Crystallographica Section E'
_journal_page_first o1273
_journal_paper_doi 10.1107/S1600536812013438
_journal_volume 68
_journal_year 2012
_chemical_formula_iupac 'C18 H18 O2'
_chemical_formula_moiety 'C18 H18 O2'
_chemical_formula_sum 'C18 H18 O2'
_chemical_formula_weight 266.32
_chemical_name_systematic
;
(<i>E</i>)-Methyl 2-benzyl-3-<i>o</i>-tolylacrylate
;
_space_group_IT_number 14
_symmetry_cell_setting monoclinic
_symmetry_space_group_name_Hall '-P 2ybc'
_symmetry_space_group_name_H-M 'P 1 21/c 1'
_atom_sites_solution_hydrogens geom
_atom_sites_solution_primary direct
_atom_sites_solution_secondary difmap
_audit_creation_method SHELXL97
_cell_angle_alpha 90.00
_cell_angle_beta 92.419(2)
_cell_angle_gamma 90.00
_cell_formula_units_Z 4
_cell_length_a 7.6277(3)
_cell_length_b 16.2167(7)
_cell_length_c 11.7990(5)
_cell_measurement_reflns_used 3397
_cell_measurement_temperature 295(2)
_cell_measurement_theta_max 27.69
_cell_measurement_theta_min 2.14
_cell_volume 1458.19(11)
_computing_cell_refinement '<i>SAINT</i> (Bruker, 2008)'
_computing_data_collection '<i>APEX2</i> (Bruker, 2008)'
_computing_data_reduction '<i>SAINT</i> (Bruker, 2008)'
_computing_molecular_graphics '<i>ORTEP-3</i> (Farrugia, 1997)'
_computing_publication_material '<i>SHELXL97</i> (Sheldrick, 2008) and <i>PLATON</i> (Spek, 2009)'
_computing_structure_refinement '<i>SHELXL97</i> (Sheldrick, 2008)'
_computing_structure_solution '<i>SHELXS97</i> (Sheldrick, 2008)'
_diffrn_ambient_temperature 295(2)
_diffrn_measured_fraction_theta_full 0.997
_diffrn_measured_fraction_theta_max 0.997
_diffrn_measurement_device_type 'Bruker Kappa APEXII CCD'
_diffrn_measurement_method '\w and \f scans'
_diffrn_radiation_monochromator graphite
_diffrn_radiation_source 'fine-focus sealed tube'
_diffrn_radiation_type MoK\a
_diffrn_radiation_wavelength 0.71073
_diffrn_reflns_av_R_equivalents 0.0333
_diffrn_reflns_av_sigmaI/netI 0.0294
_diffrn_reflns_limit_h_max 9
_diffrn_reflns_limit_h_min -6
_diffrn_reflns_limit_k_max 20
_diffrn_reflns_limit_k_min -21
_diffrn_reflns_limit_l_max 15
_diffrn_reflns_limit_l_min -15
_diffrn_reflns_number 16396
_diffrn_reflns_theta_full 27.69
_diffrn_reflns_theta_max 27.69
_diffrn_reflns_theta_min 2.14
_exptl_absorpt_coefficient_mu 0.078
_exptl_absorpt_correction_type none
_exptl_crystal_colour colourless
_exptl_crystal_density_diffrn 1.213
_exptl_crystal_density_method 'not measured'
_exptl_crystal_description Block
_exptl_crystal_F_000 568
_exptl_crystal_size_max 0.28
_exptl_crystal_size_mid 0.25
_exptl_crystal_size_min 0.23
_refine_diff_density_max 0.115
_refine_diff_density_min -0.202
_refine_ls_extinction_method none
_refine_ls_goodness_of_fit_ref 1.032
_refine_ls_hydrogen_treatment constr
_refine_ls_matrix_type full
_refine_ls_number_parameters 183
_refine_ls_number_reflns 3397
_refine_ls_number_restraints 0
_refine_ls_restrained_S_all 1.032
_refine_ls_R_factor_all 0.0793
_refine_ls_R_factor_gt 0.0454
_refine_ls_shift/su_max 0.000
_refine_ls_shift/su_mean 0.000
_refine_ls_structure_factor_coef Fsqd
_refine_ls_weighting_details 'calc w=1/[\s^2^(Fo^2^)+(0.0583P)^2^+0.1449P] where P=(Fo^2^+2Fc^2^)/3'
_refine_ls_weighting_scheme calc
_refine_ls_wR_factor_gt 0.1093
_refine_ls_wR_factor_ref 0.1268
_reflns_number_gt 2183
_reflns_number_total 3397
_reflns_threshold_expression I>2\s(I)
_cod_data_source_file rk2348.cif
_cod_data_source_block I
_cod_original_sg_symbol_H-M 'P 21/c'
_cod_database_code 2234772
_cod_database_fobs_code 2234772

loop_
_symmetry_equiv_pos_as_xyz
'x, y, z'
'-x, y+1/2, -z+1/2'
'-x, -y, -z'
'x, -y-1/2, z-1/2'

loop_
_atom_site_type_symbol
_atom_site_label
_atom_site_fract_x
_atom_site_fract_y
_atom_site_fract_z
_atom_site_U_iso_or_equiv
_atom_site_adp_type
_atom_site_calc_flag
_atom_site_refinement_flags
_atom_site_occupancy
_atom_site_symmetry_multiplicity
C C1 0.7834(3) 0.43187(11) 0.45429(16) 0.0774(6) Uani d . 1 1
H H1A 0.6742 0.4614 0.4486 0.116 Uiso calc R 1 1
H H1B 0.8577 0.4500 0.3956 0.116 Uiso calc R 1 1
H H1C 0.8402 0.4422 0.5270 0.116 Uiso calc R 1 1
C C2 0.74883(18) 0.34125(10) 0.44130(12) 0.0506(4) Uani d . 1 1
C C3 0.8329(2) 0.29632(11) 0.35940(14) 0.0621(4) Uani d . 1 1
H H3 0.9075 0.3235 0.3115 0.075 Uiso calc R 1 1
C C4 0.8091(2) 0.21326(12) 0.34737(15) 0.0675(5) Uani d . 1 1
H H4 0.8673 0.1846 0.2919 0.081 Uiso calc R 1 1
C C5 0.6995(2) 0.17216(11) 0.41701(15) 0.0682(5) Uani d . 1 1
H H5 0.6844 0.1155 0.4098 0.082 Uiso calc R 1 1
C C6 0.6119(2) 0.21510(10) 0.49768(14) 0.0578(4) Uani d . 1 1
H H6 0.5372 0.1869 0.5445 0.069 Uiso calc R 1 1
C C7 0.63261(17) 0.29962(9) 0.51076(11) 0.0456(3) Uani d . 1 1
C C8 0.54009(18) 0.34614(9) 0.59692(12) 0.0473(3) Uani d . 1 1
H H8 0.6046 0.3874 0.6342 0.057 Uiso calc R 1 1
C C9 0.37474(18) 0.33670(9) 0.62856(12) 0.0467(3) Uani d . 1 1
C C10 0.3070(2) 0.39142(9) 0.71775(14) 0.0547(4) Uani d . 1 1
C C11 0.3689(3) 0.49930(12) 0.84739(16) 0.0810(6) Uani d . 1 1
H H11A 0.2801 0.5356 0.8158 0.122 Uiso calc R 1 1
H H11B 0.4670 0.5312 0.8762 0.122 Uiso calc R 1 1
H H11C 0.3217 0.4679 0.9080 0.122 Uiso calc R 1 1
C C12 0.24399(19) 0.27684(9) 0.57786(13) 0.0533(4) Uani d . 1 1
H H12A 0.2757 0.2653 0.5007 0.064 Uiso calc R 1 1
H H12B 0.1300 0.3034 0.5738 0.064 Uiso calc R 1 1
C C13 0.22600(17) 0.19546(9) 0.63919(12) 0.0441(3) Uani d . 1 1
C C14 0.1264(2) 0.13340(10) 0.58785(13) 0.0585(4) Uani d . 1 1
H H14 0.0726 0.1426 0.5168 0.070 Uiso calc R 1 1
C C15 0.1058(2) 0.05841(10) 0.64005(15) 0.0628(4) Uani d . 1 1
H H15 0.0390 0.0175 0.6038 0.075 Uiso calc R 1 1
C C16 0.1829(2) 0.04364(10) 0.74494(14) 0.0578(4) Uani d . 1 1
H H16 0.1678 -0.0068 0.7806 0.069 Uiso calc R 1 1
C C17 0.2824(2) 0.10417(10) 0.79654(13) 0.0573(4) Uani d . 1 1
H H17 0.3355 0.0946 0.8677 0.069 Uiso calc R 1 1
C C18 0.30491(19) 0.17931(9) 0.74421(12) 0.0512(4) Uani d . 1 1
H H18 0.3741 0.2195 0.7802 0.061 Uiso calc R 1 1
O O1 0.42556(14) 0.44424(7) 0.76084(9) 0.0645(3) Uani d . 1 1
O O2 0.15923(17) 0.38981(8) 0.74826(13) 0.0893(5) Uani d . 1 1

loop_
_atom_site_aniso_label
_atom_site_aniso_U_11
_atom_site_aniso_U_22
_atom_site_aniso_U_33
_atom_site_aniso_U_12
_atom_site_aniso_U_13
_atom_site_aniso_U_23
C1 0.0861(13) 0.0688(12) 0.0800(12) -0.0192(10) 0.0347(10) 0.0019(9)
C2 0.0454(8) 0.0596(9) 0.0473(8) -0.0022(7) 0.0069(6) 0.0007(7)
C3 0.0513(9) 0.0832(13) 0.0529(9) -0.0022(8) 0.0148(7) -0.0043(8)
C4 0.0553(10) 0.0832(13) 0.0644(10) 0.0093(9) 0.0075(8) -0.0217(9)
C5 0.0640(10) 0.0587(10) 0.0824(12) 0.0037(8) 0.0077(9) -0.0152(9)
C6 0.0576(9) 0.0523(9) 0.0644(10) -0.0009(7) 0.0137(8) -0.0010(7)
C7 0.0424(7) 0.0508(8) 0.0437(8) 0.0006(6) 0.0050(6) 0.0005(6)
C8 0.0509(8) 0.0461(8) 0.0455(8) -0.0028(6) 0.0093(6) 0.0035(6)
C9 0.0485(8) 0.0449(8) 0.0475(8) 0.0012(6) 0.0099(6) 0.0085(6)
C10 0.0562(9) 0.0488(9) 0.0607(9) 0.0010(7) 0.0203(8) 0.0087(7)
C11 0.0874(13) 0.0835(14) 0.0743(12) 0.0042(10) 0.0280(10) -0.0253(10)
C12 0.0499(9) 0.0599(9) 0.0502(8) -0.0003(7) 0.0028(7) 0.0097(7)
C13 0.0374(7) 0.0516(8) 0.0438(7) -0.0019(6) 0.0083(6) 0.0011(6)
C14 0.0546(9) 0.0716(11) 0.0489(8) -0.0106(8) -0.0030(7) 0.0000(8)
C15 0.0607(10) 0.0588(10) 0.0692(11) -0.0163(8) 0.0066(8) -0.0077(8)
C16 0.0636(10) 0.0472(9) 0.0637(10) -0.0007(7) 0.0172(8) 0.0039(8)
C17 0.0668(10) 0.0565(10) 0.0488(9) 0.0022(8) 0.0035(7) 0.0073(7)
C18 0.0555(9) 0.0517(9) 0.0461(8) -0.0068(7) -0.0011(7) -0.0004(7)
O1 0.0613(7) 0.0686(7) 0.0651(7) 0.0003(6) 0.0204(5) -0.0162(6)
O2 0.0663(8) 0.0823(9) 0.1234(11) -0.0109(6) 0.0506(8) -0.0197(8)

loop_
_atom_type_symbol
_atom_type_description
_atom_type_scat_dispersion_real
_atom_type_scat_dispersion_imag
_atom_type_scat_source
C C 0.0033 0.0016 'International Tables Vol C Tables 4.2.6.8 and 6.1.1.4'
H H 0.0000 0.0000 'International Tables Vol C Tables 4.2.6.8 and 6.1.1.4'
O O 0.0106 0.0060 'International Tables Vol C Tables 4.2.6.8 and 6.1.1.4'

loop_
_geom_angle_atom_site_label_1
_geom_angle_atom_site_label_2
_geom_angle_atom_site_label_3
_geom_angle
C2 C1 H1A 109.5
C2 C1 H1B 109.5
H1A C1 H1B 109.5
C2 C1 H1C 109.5
H1A C1 H1C 109.5
H1B C1 H1C 109.5
C3 C2 C7 118.37(14)
C3 C2 C1 120.06(14)
C7 C2 C1 121.57(13)
C4 C3 C2 121.76(15)
C4 C3 H3 119.1
C2 C3 H3 119.1
C3 C4 C5 119.96(15)
C3 C4 H4 120.0
C5 C4 H4 120.0
C4 C5 C6 119.70(16)
C4 C5 H5 120.1
C6 C5 H5 120.1
C5 C6 C7 121.39(15)
C5 C6 H6 119.3
C7 C6 H6 119.3
C6 C7 C2 118.77(13)
C6 C7 C8 121.87(13)
C2 C7 C8 119.34(13)
C9 C8 C7 128.28(14)
C9 C8 H8 115.9
C7 C8 H8 115.9
C8 C9 C10 119.27(14)
C8 C9 C12 125.57(13)
C10 C9 C12 115.11(12)
O2 C10 O1 122.14(15)
O2 C10 C9 124.02(16)
O1 C10 C9 113.84(12)
O1 C11 H11A 109.5
O1 C11 H11B 109.5
H11A C11 H11B 109.5
O1 C11 H11C 109.5
H11A C11 H11C 109.5
H11B C11 H11C 109.5
C9 C12 C13 116.50(12)
C9 C12 H12A 108.2
C13 C12 H12A 108.2
C9 C12 H12B 108.2
C13 C12 H12B 108.2
H12A C12 H12B 107.3
C18 C13 C14 117.74(13)
C18 C13 C12 123.35(13)
C14 C13 C12 118.91(13)
C15 C14 C13 121.19(15)
C15 C14 H14 119.4
C13 C14 H14 119.4
C16 C15 C14 120.44(15)
C16 C15 H15 119.8
C14 C15 H15 119.8
C17 C16 C15 119.08(15)
C17 C16 H16 120.5
C15 C16 H16 120.5
C16 C17 C18 120.78(14)
C16 C17 H17 119.6
C18 C17 H17 119.6
C13 C18 C17 120.77(14)
C13 C18 H18 119.6
C17 C18 H18 119.6
C10 O1 C11 116.85(12)

loop_
_geom_bond_atom_site_label_1
_geom_bond_atom_site_label_2
_geom_bond_distance
C1 C2 1.500(2)
C1 H1A 0.9600
C1 H1B 0.9600
C1 H1C 0.9600
C2 C3 1.389(2)
C2 C7 1.4051(19)
C3 C4 1.366(2)
C3 H3 0.9300
C4 C5 1.370(2)
C4 H4 0.9300
C5 C6 1.375(2)
C5 H5 0.9300
C6 C7 1.388(2)
C6 H6 0.9300
C7 C8 1.4701(19)
C8 C9 1.3390(18)
C8 H8 0.9300
C9 C10 1.486(2)
C9 C12 1.498(2)
C10 O2 1.1981(17)
C10 O1 1.3307(19)
C11 O1 1.4368(18)
C11 H11A 0.9600
C11 H11B 0.9600
C11 H11C 0.9600
C12 C13 1.514(2)
C12 H12A 0.9700
C12 H12B 0.9700
C13 C18 1.380(2)
C13 C14 1.385(2)
C14 C15 1.375(2)
C14 H14 0.9300
C15 C16 1.369(2)
C15 H15 0.9300
C16 C17 1.368(2)
C16 H16 0.9300
C17 C18 1.380(2)
C17 H17 0.9300
C18 H18 0.9300

loop_
_geom_hbond_atom_site_label_D
_geom_hbond_atom_site_label_H
_geom_hbond_atom_site_label_A
_geom_hbond_site_symmetry_A
_geom_hbond_distance_DH
_geom_hbond_distance_HA
_geom_hbond_distance_DA
_geom_hbond_angle_DHA
C3 H3 Cg1 4_654 0.93 2.87 3.7809(17) 165

loop_
_geom_torsion_atom_site_label_1
_geom_torsion_atom_site_label_2
_geom_torsion_atom_site_label_3
_geom_torsion_atom_site_label_4
_geom_torsion
C7 C2 C3 C4 -1.9(2)
C1 C2 C3 C4 177.90(16)
C2 C3 C4 C5 0.2(3)
C3 C4 C5 C6 1.0(3)
C4 C5 C6 C7 -0.3(3)
C5 C6 C7 C2 -1.4(2)
C5 C6 C7 C8 -179.81(15)
C3 C2 C7 C6 2.5(2)
C1 C2 C7 C6 -177.32(16)
C3 C2 C7 C8 -179.11(14)
C1 C2 C7 C8 1.1(2)
C6 C7 C8 C9 -39.7(2)
C2 C7 C8 C9 141.93(15)
C7 C8 C9 C10 -179.57(13)
C7 C8 C9 C12 -2.4(2)
C8 C9 C10 O2 176.88(16)
C12 C9 C10 O2 -0.5(2)
C8 C9 C10 O1 -2.2(2)
C12 C9 C10 O1 -179.66(12)
C8 C9 C12 C13 96.20(17)
C10 C9 C12 C13 -86.57(16)
C9 C12 C13 C18 8.8(2)
C9 C12 C13 C14 -170.83(13)
C18 C13 C14 C15 0.5(2)
C12 C13 C14 C15 -179.90(14)
C13 C14 C15 C16 0.4(2)
C14 C15 C16 C17 -0.7(2)
C15 C16 C17 C18 0.2(2)
C14 C13 C18 C17 -1.0(2)
C12 C13 C18 C17 179.36(13)
C16 C17 C18 C13 0.7(2)
O2 C10 O1 C11 0.7(2)
C9 C10 O1 C11 179.81(14)

loop_
_cod_related_entry_id
_cod_related_entry_database
_cod_related_entry_code
1 ChemSpider 9922233
